data_4077600
loop_
_publ_author_name
'Bashall, Allan'
'Collier, Philip E.'
'Gade, Lutz H.'
'McPartlin, Mary'
'Mountford, Philip'
'Pugh, Stephen M.'
'Radojevic, Sanja'
'Schubart, Martin'
'Scowen, Ian J.'
'Tr\"osch, Dominique J. M.'

_publ_section_title
;
 C&#x2212;C and C&#x2212;N Coupling Reactions of an Imidotitanium Complex
 with Isocyanides
;
_journal_issue 23
_journal_name_full Organometallics
_journal_page_first 4784
_journal_paper_doi 10.1021/om0005710
_journal_volume 19
_journal_year 2000
_chemical_formula_sum 'C41 H64 N6 O Si2 Ti'
_chemical_formula_weight 761.06
_chemical_name_systematic
; 
 ? 
;
_space_group_IT_number 33
_symmetry_space_group_name_Hall 'P 2c -2n'
_symmetry_space_group_name_H-M 'P n a 21'
_atom_sites_solution_hydrogens geom
_atom_sites_solution_primary direct
_atom_sites_solution_secondary difmap
_audit_creation_method SHELXL-97
_cell_angle_alpha 90.00
_cell_angle_beta 90.00
_cell_angle_gamma 90.00
_cell_formula_units_Z 4
_cell_length_a 21.415(5)
_cell_length_b 11.9136(18)
_cell_length_c 17.770(3)
_cell_measurement_temperature 298(2)
_cell_volume 4533.7(15)
_computing_structure_refinement 'SHELXL-97 (Sheldrick, 1997)'
_computing_structure_solution 'SHELXS-97 (Sheldrick, 1990)'
_diffrn_ambient_temperature 298(2)
_diffrn_measured_fraction_theta_full 1.000
_diffrn_measured_fraction_theta_max 1.000
_diffrn_radiation_monochromator graphite
_diffrn_radiation_source 'fine-focus sealed tube'
_diffrn_radiation_type MoK\a
_diffrn_radiation_wavelength 0.71073
_diffrn_reflns_av_R_equivalents 0.0531
_diffrn_reflns_av_sigmaI/netI 0.1250
_diffrn_reflns_limit_h_max 21
_diffrn_reflns_limit_h_min -21
_diffrn_reflns_limit_k_max 12
_diffrn_reflns_limit_k_min -12
_diffrn_reflns_limit_l_max 17
_diffrn_reflns_limit_l_min -17
_diffrn_reflns_number 5053
_diffrn_reflns_theta_full 21.00
_diffrn_reflns_theta_max 21.00
_diffrn_reflns_theta_min 1.90
_exptl_absorpt_coefficient_mu 0.277
_exptl_crystal_density_diffrn 1.115
_exptl_crystal_density_method 'not measured'
_exptl_crystal_F_000 1640
_refine_diff_density_max 0.230
_refine_diff_density_min -0.333
_refine_diff_density_rms 0.059
_refine_ls_abs_structure_details 'Flack H D (1983), Acta Cryst. A39, 876-881'
_refine_ls_abs_structure_Flack 0.02(7)
_refine_ls_extinction_method none
_refine_ls_goodness_of_fit_ref 0.970
_refine_ls_hydrogen_treatment mixed
_refine_ls_matrix_type full
_refine_ls_number_parameters 491
_refine_ls_number_reflns 4852
_refine_ls_number_restraints 25
_refine_ls_restrained_S_all 0.969
_refine_ls_R_factor_all 0.1681
_refine_ls_R_factor_gt 0.0744
_refine_ls_shift/su_max 1.422
_refine_ls_shift/su_mean 0.105
_refine_ls_structure_factor_coef Fsqd
_refine_ls_weighting_details 'calc w=1/[\s^2^(Fo^2^)+(0.0846P)^2^+0.0000P] where P=(Fo^2^+2Fc^2^)/3'
_refine_ls_weighting_scheme calc
_refine_ls_wR_factor_gt 0.1486
_refine_ls_wR_factor_ref 0.1843
_reflns_number_gt 2513
_reflns_number_total 4852
_reflns_threshold_expression >2sigma(I)
_cod_data_source_file om0005710.cif
_cod_data_source_block ab272
_cod_original_cell_volume 4533.9(14)
_cod_database_code 4077600

loop_
_symmetry_equiv_pos_as_xyz
'x, y, z'
'-x, -y, z+1/2'
'x+1/2, -y+1/2, z'
'-x+1/2, y+1/2, z+1/2'

loop_
_atom_site_label
_atom_site_type_symbol
_atom_site_fract_x
_atom_site_fract_y
_atom_site_fract_z
_atom_site_U_iso_or_equiv
_atom_site_adp_type
_atom_site_occupancy
_atom_site_symmetry_multiplicity
_atom_site_calc_flag
_atom_site_refinement_flags
Ti Ti 0.33202(9) -0.07037(17) 0.18166(11) 0.0489(6) Uani 1 1 d .
Si2 Si 0.27812(19) 0.1177(3) 0.06520(19) 0.0812(12) Uani 1 1 d D
Si3 Si 0.33528(19) -0.3371(3) 0.24193(19) 0.0757(12) Uani 1 1 d D
N1 N 0.4144(4) -0.0557(9) 0.1088(5) 0.058(3) Uani 1 1 d D
N2 N 0.2905(4) -0.0198(7) 0.0936(4) 0.058(3) Uani 1 1 d D
N3 N 0.3374(4) -0.2293(6) 0.1765(4) 0.053(2) Uani 1 1 d D
N4 N 0.2707(4) -0.0314(7) 0.2643(4) 0.046(2) Uani 1 1 d .
N5 N 0.4171(4) 0.0499(8) 0.3230(4) 0.049(2) Uani 1 1 d D
N6 N 0.2842(4) 0.0727(8) 0.3751(5) 0.060(3) Uani 1 1 d D
C1 C 0.3513(6) -0.1807(10) 0.0341(6) 0.067(4) Uani 1 1 d D
C2 C 0.2908(5) -0.1065(11) 0.0361(6) 0.080(5) Uani 1 1 d D
H2A H 0.2857 -0.0710 -0.0127 0.096 Uiso 1 1 calc R
H2B H 0.2551 -0.1551 0.0440 0.096 Uiso 1 1 calc R
C3 C 0.3450(7) -0.2698(11) 0.0985(6) 0.087(5) Uani 1 1 d D
H3A H 0.3094 -0.3171 0.0868 0.104 Uiso 1 1 calc R
H3B H 0.3818 -0.3172 0.0970 0.104 Uiso 1 1 calc R
C4 C 0.3050(5) 0.0243(9) 0.3166(6) 0.042(3) Uani 1 1 d D
C5 C 0.3724(5) 0.0176(9) 0.2825(6) 0.045(3) Uani 1 1 d D
C11 C 0.4087(5) -0.1110(10) 0.0434(6) 0.058(3) Uani 1 1 d D
C12 C 0.4537(6) -0.1027(12) -0.0137(6) 0.076(4) Uani 1 1 d D
H12 H 0.4500 -0.1449 -0.0575 0.092 Uiso 1 1 calc R
C13 C 0.5035(7) -0.0310(13) -0.0037(7) 0.093(5) Uani 1 1 d D
H13 H 0.5336 -0.0237 -0.0410 0.112 Uiso 1 1 calc R
C14 C 0.5085(6) 0.0295(14) 0.0614(8) 0.088(5) Uani 1 1 d D
H14 H 0.5419 0.0780 0.0692 0.106 Uiso 1 1 calc R
C15 C 0.4618(7) 0.0162(12) 0.1163(6) 0.075(4) Uani 1 1 d D
H15 H 0.4640 0.0595 0.1597 0.090 Uiso 1 1 calc R
C10 C 0.3485(7) -0.2490(12) -0.0410(6) 0.093(5) Uani 1 1 d .
H10A H 0.3092 -0.2876 -0.0442 0.140 Uiso 1 1 calc R
H10B H 0.3820 -0.3026 -0.0420 0.140 Uiso 1 1 calc R
H10C H 0.3526 -0.1986 -0.0829 0.140 Uiso 1 1 calc R
C21 C 0.3046(8) 0.2110(9) 0.1439(6) 0.125(6) Uani 1 1 d D
H21A H 0.3439 0.1845 0.1630 0.188 Uiso 1 1 calc R
H21B H 0.2741 0.2101 0.1834 0.188 Uiso 1 1 calc R
H21C H 0.3095 0.2863 0.1255 0.188 Uiso 1 1 calc R
C22 C 0.1940(4) 0.1374(11) 0.0413(8) 0.107(5) Uani 1 1 d D
H22A H 0.1686 0.1135 0.0829 0.160 Uiso 1 1 calc R
H22B H 0.1838 0.0935 -0.0023 0.160 Uiso 1 1 calc R
H22C H 0.1861 0.2152 0.0311 0.160 Uiso 1 1 calc R
C23 C 0.3264(7) 0.1502(12) -0.0197(6) 0.120(6) Uani 1 1 d D
H23A H 0.3657 0.1117 -0.0162 0.180 Uiso 1 1 calc R
H23B H 0.3336 0.2296 -0.0224 0.180 Uiso 1 1 calc R
H23C H 0.3047 0.1259 -0.0641 0.180 Uiso 1 1 calc R
C31 C 0.4069(5) -0.4281(10) 0.2325(8) 0.113(5) Uani 1 1 d D
H31A H 0.4435 -0.3817 0.2335 0.170 Uiso 1 1 calc R
H31B H 0.4052 -0.4683 0.1858 0.170 Uiso 1 1 calc R
H31C H 0.4083 -0.4804 0.2735 0.170 Uiso 1 1 calc R
C32 C 0.2635(5) -0.4242(10) 0.2245(9) 0.115(6) Uani 1 1 d D
H32A H 0.2675 -0.4626 0.1773 0.173 Uiso 1 1 calc R
H32B H 0.2275 -0.3762 0.2231 0.173 Uiso 1 1 calc R
H32C H 0.2588 -0.4781 0.2643 0.173 Uiso 1 1 calc R
C33 C 0.3324(6) -0.2812(11) 0.3404(5) 0.094(5) Uani 1 1 d D
H33A H 0.3740 -0.2779 0.3605 0.141 Uiso 1 1 calc R
H33B H 0.3073 -0.3298 0.3710 0.141 Uiso 1 1 calc R
H33C H 0.3146 -0.2073 0.3400 0.141 Uiso 1 1 calc R
C41 C 0.2034(5) -0.0445(9) 0.2732(6) 0.059(3) Uani 1 1 d D
C42 C 0.1782(5) -0.1170(11) 0.2068(6) 0.093(5) Uani 1 1 d D
H42A H 0.1944 -0.0886 0.1602 0.140 Uiso 1 1 calc R
H42B H 0.1334 -0.1135 0.2060 0.140 Uiso 1 1 calc R
H42C H 0.1912 -0.1934 0.2133 0.140 Uiso 1 1 calc R
C43 C 0.1695(5) 0.0740(10) 0.2693(7) 0.080(4) Uani 1 1 d D
H43A H 0.1836 0.1203 0.3101 0.121 Uiso 1 1 calc R
H43B H 0.1252 0.0636 0.2730 0.121 Uiso 1 1 calc R
H43C H 0.1793 0.1098 0.2223 0.121 Uiso 1 1 calc R
C44 C 0.1866(6) -0.1043(12) 0.3474(7) 0.091(5) Uani 1 1 d .
H44A H 0.2041 -0.1785 0.3473 0.136 Uiso 1 1 calc R
H44B H 0.1420 -0.1091 0.3521 0.136 Uiso 1 1 calc R
H44C H 0.2032 -0.0626 0.3890 0.136 Uiso 1 1 calc R
C51 C 0.4792(3) 0.0538(11) 0.2990(4) 0.054(3) Uani 1 1 d GD
C52 C 0.5143(5) -0.0441(8) 0.2951(5) 0.070(4) Uani 1 1 d G
C53 C 0.5770(5) -0.0392(9) 0.2752(5) 0.094(5) Uani 1 1 d G
H53 H 0.6005 -0.1047 0.2725 0.113 Uiso 1 1 calc R
C54 C 0.6046(3) 0.0637(13) 0.2594(5) 0.107(5) Uani 1 1 d G
H54 H 0.6466 0.0670 0.2461 0.129 Uiso 1 1 calc R
C55 C 0.5695(6) 0.1617(9) 0.2634(5) 0.092(5) Uani 1 1 d G
H55 H 0.5880 0.2305 0.2528 0.110 Uiso 1 1 calc R
C56 C 0.5068(6) 0.1567(8) 0.2832(5) 0.067(4) Uani 1 1 d G
C57 C 0.4870(7) -0.1610(12) 0.3127(9) 0.125(7) Uani 1 1 d .
H57A H 0.4439 -0.1537 0.3265 0.187 Uiso 1 1 calc R
H57B H 0.5099 -0.1943 0.3535 0.187 Uiso 1 1 calc R
H57C H 0.4904 -0.2079 0.2689 0.187 Uiso 1 1 calc R
C58 C 0.4708(6) 0.2646(12) 0.2911(8) 0.103(5) Uani 1 1 d .
H58A H 0.4287 0.2482 0.3059 0.154 Uiso 1 1 calc R
H58B H 0.4706 0.3035 0.2438 0.154 Uiso 1 1 calc R
H58C H 0.4903 0.3109 0.3286 0.154 Uiso 1 1 calc R
C61 C 0.3189(4) 0.1345(9) 0.4272(4) 0.071(4) Uani 1 1 d GD
C62 C 0.3350(5) 0.0833(8) 0.4948(5) 0.071(4) Uani 1 1 d G
C63 C 0.3641(5) 0.1451(12) 0.5511(4) 0.113(6) Uani 1 1 d G
H63 H 0.3748 0.1108 0.5963 0.135 Uiso 1 1 calc R
C64 C 0.3772(4) 0.2581(12) 0.5398(6) 0.111(6) Uani 1 1 d G
H64 H 0.3966 0.2994 0.5775 0.133 Uiso 1 1 calc R
C65 C 0.3611(5) 0.3094(8) 0.4723(8) 0.097(5) Uani 1 1 d G
H65 H 0.3699 0.3850 0.4648 0.116 Uiso 1 1 calc R
C66 C 0.3320(4) 0.2476(10) 0.4160(5) 0.080(4) Uani 1 1 d G
C67 C 0.3174(7) -0.0374(13) 0.5110(7) 0.102(5) Uani 1 1 d .
H67A H 0.2771 -0.0531 0.4897 0.152 Uiso 1 1 calc R
H67B H 0.3159 -0.0490 0.5644 0.152 Uiso 1 1 calc R
H67C H 0.3479 -0.0866 0.4892 0.152 Uiso 1 1 calc R
C68 C 0.3079(7) 0.3054(12) 0.3463(8) 0.114(6) Uani 1 1 d .
H68A H 0.3278 0.2741 0.3027 0.170 Uiso 1 1 calc R
H68B H 0.3170 0.3842 0.3492 0.170 Uiso 1 1 calc R
H68C H 0.2636 0.2947 0.3427 0.170 Uiso 1 1 calc R
O3S O -0.008(6) 0.098(10) -0.055(5) 0.12(3) Uiso 0.20 1 d P
C1S C 0.023(7) 0.049(19) -0.053(10) 0.12(5) Uiso 0.20 1 d P
O4S O -0.031(3) 0.012(8) -0.052(4) 0.11(2) Uiso 0.20 1 d P
C6S C 0.017(4) 0.158(8) -0.005(6) 0.056(19) Uiso 0.20 1 d P
O7S O 0.014(4) 0.135(8) 0.060(5) 0.10(2) Uiso 0.20 1 d P
C7T C 0.026(8) 0.199(17) 0.034(13) 0.19(9) Uiso 0.20 1 d P
C5T C -0.041(9) 0.15(2) 0.033(15) 0.17(6) Uiso 0.20 1 d P
C2R C -0.051(5) 0.099(11) 0.070(6) 0.10(3) Uiso 0.20 1 d P
C3R C 0.031(6) 0.116(12) -0.043(7) 0.08(3) Uiso 0.20 1 d P
C4R C -0.001(8) 0.029(14) -0.103(9) 0.22(6) Uiso 0.20 1 d P
C2S C -0.027(10) 0.036(19) 0.008(12) 0.30(9) Uiso 0.45 1 d P
C3T C 0.045(5) 0.089(10) 0.014(6) 0.09(3) Uiso 0.17 1 d P
C6R C -0.019(3) -0.013(5) 0.062(4) 0.09(2) Uiso 0.32 1 d P
C5S C -0.030(5) 0.175(10) 0.080(6) 0.12(3) Uiso 0.22 1 d P
O6T O -0.021(8) 0.191(11) -0.004(8) 0.25(6) Uiso 0.25 1 d P
C8S C 0.005(4) 0.085(9) 0.092(4) 0.11(3) Uiso 0.25 1 d P
C9S C -0.008(12) -0.063(19) -0.028(15) 0.16(13) Uiso 0.25 1 d P
C1T C 0.010(6) -0.002(11) 0.001(8) 0.13(4) Uiso 0.25 1 d P
O2T O 0.031(4) 0.019(7) 0.067(5) 0.09(2) Uiso 0.15 1 d P
C4T C -0.051(4) -0.018(7) 0.017(4) 0.07(2) Uiso 0.20 1 d P
C8T C -0.057(6) 0.105(12) -0.021(8) 0.08(3) Uiso 0.15 1 d P
C7R C -0.074(2) 0.056(6) 0.022(3) 0.087(15) Uiso 0.34 1 d P

loop_
_atom_site_aniso_label
_atom_site_aniso_U_11
_atom_site_aniso_U_22
_atom_site_aniso_U_33
_atom_site_aniso_U_23
_atom_site_aniso_U_13
_atom_site_aniso_U_12
Ti 0.0537(12) 0.0619(13) 0.0312(10) 0.0047(12) 0.0031(11) 0.0027(12)
Si2 0.097(3) 0.091(3) 0.056(2) 0.026(2) -0.009(2) 0.009(3)
Si3 0.087(3) 0.066(3) 0.074(3) 0.024(2) 0.002(2) 0.004(3)
N1 0.054(7) 0.091(8) 0.028(6) 0.005(6) -0.003(5) -0.004(7)
N2 0.062(7) 0.086(8) 0.025(5) -0.013(5) 0.004(5) -0.007(6)
N3 0.064(5) 0.062(6) 0.032(4) 0.000(6) 0.008(5) 0.001(5)
N4 0.037(6) 0.070(7) 0.032(5) -0.001(5) 0.003(5) -0.007(5)
N5 0.049(6) 0.072(7) 0.025(5) 0.008(5) 0.003(5) 0.006(6)
N6 0.054(6) 0.104(8) 0.024(5) -0.014(5) 0.004(5) 0.013(6)
C1 0.064(9) 0.091(11) 0.047(8) -0.014(7) 0.007(7) 0.007(8)
C2 0.052(8) 0.145(14) 0.043(7) 0.022(9) -0.013(7) -0.018(9)
C3 0.109(12) 0.098(12) 0.054(9) 0.008(8) 0.007(8) 0.006(9)
C4 0.039(7) 0.060(8) 0.028(6) 0.022(6) 0.006(6) -0.003(6)
C5 0.033(7) 0.069(9) 0.034(6) 0.014(6) -0.003(6) 0.020(6)
C11 0.062(9) 0.085(10) 0.027(7) 0.007(7) -0.009(7) -0.001(7)
C12 0.075(9) 0.115(13) 0.039(8) -0.016(8) -0.001(8) 0.020(9)
C13 0.071(11) 0.171(17) 0.039(9) 0.014(10) 0.013(8) -0.009(11)
C14 0.047(8) 0.159(16) 0.058(10) 0.035(11) -0.003(8) -0.035(9)
C15 0.094(11) 0.103(12) 0.029(7) 0.008(7) -0.009(8) -0.010(10)
C10 0.114(12) 0.114(12) 0.051(8) -0.029(8) -0.001(8) 0.015(10)
C21 0.220(19) 0.063(11) 0.092(10) 0.022(8) -0.035(12) -0.018(12)
C22 0.129(13) 0.079(11) 0.113(12) 0.016(9) -0.037(10) 0.031(9)
C23 0.150(15) 0.101(14) 0.109(13) 0.061(11) 0.009(11) -0.010(12)
C31 0.148(14) 0.066(10) 0.126(12) 0.004(9) 0.010(11) 0.043(10)
C32 0.109(11) 0.066(10) 0.172(14) 0.039(10) -0.034(10) -0.033(10)
C33 0.099(11) 0.115(12) 0.068(9) 0.044(8) 0.005(9) 0.012(10)
C41 0.054(8) 0.054(9) 0.069(9) -0.010(7) 0.000(7) 0.005(7)
C42 0.057(8) 0.139(13) 0.083(11) -0.033(9) 0.000(7) -0.001(9)
C43 0.068(8) 0.099(11) 0.075(9) -0.011(8) 0.011(8) 0.009(9)
C44 0.070(10) 0.119(13) 0.083(10) 0.022(9) 0.025(8) 0.003(9)
C51 0.057(9) 0.070(10) 0.034(7) -0.010(7) 0.014(6) 0.007(9)
C52 0.044(9) 0.107(13) 0.059(8) -0.021(8) -0.010(7) -0.013(9)
C53 0.060(11) 0.099(14) 0.123(13) 0.000(10) 0.003(9) 0.012(9)
C54 0.059(9) 0.148(16) 0.114(12) 0.003(13) -0.015(9) -0.011(14)
C55 0.104(13) 0.081(12) 0.091(11) 0.000(9) -0.004(10) -0.020(11)
C56 0.081(11) 0.075(12) 0.046(7) -0.020(7) 0.013(7) 0.021(10)
C57 0.085(12) 0.095(13) 0.19(2) 0.009(13) -0.004(11) -0.016(10)
C58 0.090(11) 0.114(14) 0.104(11) -0.001(11) -0.003(10) -0.004(10)
C61 0.061(9) 0.130(14) 0.023(7) 0.002(8) 0.019(7) 0.016(9)
C62 0.074(9) 0.094(12) 0.046(8) -0.017(9) 0.004(8) 0.015(9)
C63 0.120(13) 0.134(16) 0.084(12) -0.035(12) -0.014(10) 0.037(12)
C64 0.077(10) 0.18(2) 0.080(13) -0.054(13) -0.022(9) 0.035(13)
C65 0.081(11) 0.113(13) 0.097(11) -0.061(12) 0.026(9) -0.003(10)
C66 0.082(11) 0.080(12) 0.078(11) -0.006(10) 0.047(10) 0.007(10)
C67 0.116(13) 0.099(13) 0.090(10) 0.011(9) -0.005(9) 0.022(10)
C68 0.130(13) 0.106(13) 0.105(12) 0.015(10) 0.045(11) 0.033(11)

loop_
_atom_type_symbol
_atom_type_description
_atom_type_scat_dispersion_real
_atom_type_scat_dispersion_imag
_atom_type_scat_source
C C 0.0033 0.0016 'International Tables Vol C Tables 4.2.6.8 and 6.1.1.4'
H H 0.0000 0.0000 'International Tables Vol C Tables 4.2.6.8 and 6.1.1.4'
N N 0.0061 0.0033 'International Tables Vol C Tables 4.2.6.8 and 6.1.1.4'
Si Si 0.0817 0.0704 'International Tables Vol C Tables 4.2.6.8 and 6.1.1.4'
Ti Ti 0.2776 0.4457 'International Tables Vol C Tables 4.2.6.8 and 6.1.1.4'
O O 0.0106 0.0060 'International Tables Vol C Tables 4.2.6.8 and 6.1.1.4'

loop_
_geom_angle_atom_site_label_1
_geom_angle_atom_site_label_2
_geom_angle_atom_site_label_3
_geom_angle
N3 Ti N2 107.7(4)
N3 Ti N4 107.7(4)
N2 Ti N4 102.8(3)
N3 Ti N1 90.1(4)
N2 Ti N1 82.2(4)
N4 Ti N1 158.6(4)
N3 Ti C5 118.7(4)
N2 Ti C5 133.6(4)
N4 Ti C5 64.2(4)
N1 Ti C5 97.1(4)
N2 Si2 C23 110.2(5)
N2 Si2 C22 109.4(6)
C23 Si2 C22 108.9(7)
N2 Si2 C21 107.3(5)
C23 Si2 C21 108.2(7)
C22 Si2 C21 112.8(7)
N3 Si3 C33 111.4(5)
N3 Si3 C31 110.2(5)
C33 Si3 C31 108.3(6)
N3 Si3 C32 108.7(5)
C33 Si3 C32 108.9(7)
C31 Si3 C32 109.5(6)
C15 N1 C11 118.1(10)
C15 N1 Ti 127.1(8)
C11 N1 Ti 113.5(8)
C2 N2 Si2 117.9(7)
C2 N2 Ti 110.6(7)
Si2 N2 Ti 127.6(5)
C3 N3 Si3 113.0(7)
C3 N3 Ti 112.2(7)
Si3 N3 Ti 134.8(5)
C4 N4 C41 120.9(8)
C4 N4 Ti 104.9(6)
C41 N4 Ti 134.0(7)
C5 N5 C51 124.1(8)
C4 N6 C61 126.5(9)
C11 C1 C3 111.5(10)
C11 C1 C10 114.5(10)
C3 C1 C10 105.5(10)
C11 C1 C2 111.4(10)
C3 C1 C2 107.1(9)
C10 C1 C2 106.3(10)
N2 C2 C1 114.9(9)
N3 C3 C1 118.3(10)
N6 C4 N4 126.3(9)
N6 C4 C5 131.6(10)
N4 C4 C5 102.0(8)
N5 C5 C4 117.6(9)
N5 C5 Ti 153.0(8)
C4 C5 Ti 88.7(6)
N1 C11 C12 122.0(11)
N1 C11 C1 116.3(10)
C12 C11 C1 121.7(11)
C13 C12 C11 118.8(11)
C14 C13 C12 119.8(12)
C13 C14 C15 118.2(12)
N1 C15 C14 123.0(12)
N4 C41 C42 108.6(9)
N4 C41 C44 111.8(9)
C42 C41 C44 108.1(9)
N4 C41 C43 110.6(9)
C42 C41 C43 107.5(10)
C44 C41 C43 110.0(9)
N5 C51 C52 120.2(10)
N5 C51 C56 119.7(10)
C52 C51 C56 120.0
C51 C52 C53 120.0
C51 C52 C57 122.9(10)
C53 C52 C57 117.1(10)
C54 C53 C52 120.0
C53 C54 C55 120.0
C54 C55 C56 120.0
C55 C56 C51 120.0
C55 C56 C58 118.8(11)
C51 C56 C58 121.1(11)
N6 C61 C62 118.2(9)
N6 C61 C66 121.5(9)
C62 C61 C66 120.0
C61 C62 C63 120.0
C61 C62 C67 121.4(9)
C63 C62 C67 118.5(9)
C64 C63 C62 120.0
C65 C64 C63 120.0
C64 C65 C66 120.0
C65 C66 C61 120.0
C65 C66 C68 120.2(10)
C61 C66 C68 119.4(10)
C3R O3S C4R 104(10)
C3R O3S C1S 56(10)
C4R O3S C1S 60(10)
C3R O3S C8T 132(10)
C4R O3S C8T 120(10)
C1S O3S C8T 132(10)
C3R O3S O4S 127(10)
C4R O3S O4S 58(9)
C1S O3S O4S 74(10)
C8T O3S O4S 70(10)
C3R O3S C6S 44(10)
C4R O3S C6S 147(10)
C1S O3S C6S 90(10)
C8T O3S C6S 89(10)
O4S O3S C6S 131(9)
C3R O3S O6T 81(10)
C4R O3S O6T 173(10)
C1S O3S O6T 127(10)
C8T O3S O6T 58(10)
O4S O3S O6T 124(10)
C6S O3S O6T 38(7)
C3R O3S C3T 37(8)
C4R O3S C3T 113(10)
C1S O3S C3T 54(10)
C8T O3S C3T 103(9)
O4S O3S C3T 101(8)
C6S O3S C3T 40(6)
O6T O3S C3T 74(8)
C3R O3S C9S 100(10)
C4R O3S C9S 60(10)
C1S O3S C9S 50(10)
C8T O3S C9S 87(10)
O4S O3S C9S 27(9)
C6S O3S C9S 112(10)
O6T O3S C9S 126(10)
C3T O3S C9S 76(9)
C3R O3S C2S 102(10)
C4R O3S C2S 103(10)
C1S O3S C2S 80(10)
C8T O3S C2S 52(10)
O4S O3S C2S 50(9)
C6S O3S C2S 82(10)
O6T O3S C2S 81(10)
C3T O3S C2S 65(10)
C9S O3S C2S 45(10)
C3R O3S C4T 115(10)
C4R O3S C4T 92(10)
C1S O3S C4T 82(10)
C8T O3S C4T 50(8)
O4S O3S C4T 35(5)
C6S O3S C4T 97(7)
O6T O3S C4T 92(8)
C3T O3S C4T 79(6)
C9S O3S C4T 38(7)
C2S O3S C4T 15(9)
C9S C1S C3T 102(10)
C9S C1S O4S 44(10)
C3T C1S O4S 116(10)
C9S C1S C4T 38(9)
C3T C1S C4T 83(10)
O4S C1S C4T 35(7)
C9S C1S O3S 105(10)
C3T C1S O3S 95(10)
O4S C1S O3S 62(10)
C4T C1S O3S 74(10)
C9S C1S C1T 39(10)
C3T C1S C1T 63(10)
O4S C1S C1T 65(10)
C4T C1S C1T 33(9)
O3S C1S C1T 102(10)
C9S C1S C2S 54(10)
C3T C1S C2S 71(10)
O4S C1S C2S 45(9)
C4T C1S C2S 17(10)
O3S C1S C2S 65(10)
C1T C1S C2S 37(10)
C9S C1S C3R 148(10)
C3T C1S C3R 55(10)
O4S C1S C3R 122(10)
C4T C1S C3R 112(10)
O3S C1S C3R 62(10)
C1T C1S C3R 112(10)
C2S C1S C3R 95(10)
C9S C1S C4R 79(10)
C3T C1S C4R 169(10)
O4S C1S C4R 58(10)
C4T C1S C4R 92(10)
O3S C1S C4R 75(10)
C1T C1S C4R 116(10)
C2S C1S C4R 102(10)
C3R C1S C4R 119(10)
C9S C1S C8T 80(10)
C3T C1S C8T 87(9)
O4S C1S C8T 44(7)
C4T C1S C8T 46(6)
O3S C1S C8T 28(10)
C1T C1S C8T 74(10)
C2S C1S C8T 37(9)
C3R C1S C8T 78(10)
C4R C1S C8T 83(10)
C9S C1S C6S 122(10)
C3T C1S C6S 43(7)
O4S C1S C6S 103(10)
C4T C1S C6S 87(8)
O3S C1S C6S 55(10)
C1T C1S C6S 89(10)
C2S C1S C6S 70(10)
C3R C1S C6S 26(10)
C4R C1S C6S 128(10)
C8T C1S C6S 59(7)
C9S C1S O2T 67(10)
C3T C1S O2T 34(7)
O4S C1S O2T 90(10)
C4T C1S O2T 55(5)
O3S C1S O2T 103(10)
C1T C1S O2T 29(9)
C2S C1S O2T 49(10)
C3R C1S O2T 87(10)
C4R C1S O2T 145(10)
C8T C1S O2T 81(7)
C6S C1S O2T 67(7)
C4T O4S C1S 114(10)
C4T O4S C4R 164(10)
C1S O4S C4R 53(9)
C4T O4S O3S 115(9)
C1S O4S O3S 43(10)
C4R O4S O3S 64(9)
C4T O4S C9S 66(10)
C1S O4S C9S 83(10)
C4R O4S C9S 101(10)
O3S O4S C9S 124(10)
C4T O4S C2S 38(10)
C1S O4S C2S 82(10)
C4R O4S C2S 134(10)
O3S O4S C2S 78(10)
C9S O4S C2S 79(10)
C4T O4S C8T 73(9)
C1S O4S C8T 96(10)
C4R O4S C8T 114(10)
O3S O4S C8T 58(8)
C9S O4S C8T 134(10)
C2S O4S C8T 56(10)
C4T O4S C1T 61(9)
C1S O4S C1T 55(8)
C4R O4S C1T 103(10)
O3S O4S C1T 82(9)
C9S O4S C1T 47(10)
C2S O4S C1T 45(10)
C8T O4S C1T 96(9)
C4T O4S C3R 109(6)
C1S O4S C3R 23(8)
C4R O4S C3R 63(10)
O3S O4S C3R 23(6)
C9S O4S C3R 102(10)
C2S O4S C3R 72(10)
C8T O4S C3R 73(9)
C1T O4S C3R 63(8)
C4T O4S C7R 37(4)
C1S O4S C7R 114(10)
C4R O4S C7R 152(10)
O3S O4S C7R 90(8)
C9S O4S C7R 102(10)
C2S O4S C7R 38(10)
C8T O4S C7R 37(6)
C1T O4S C7R 81(8)
C3R O4S C7R 97(7)
O6T C6S C3R 123(10)
O6T C6S C3T 145(10)
C3R C6S C3T 69(10)
O6T C6S C7T 86(10)
C3R C6S C7T 149(10)
C3T C6S C7T 93(10)
O6T C6S O3S 83(10)
C3R C6S O3S 44(9)
C3T C6S O3S 92(10)
C7T C6S O3S 166(10)
O6T C6S O7S 91(10)
C3R C6S O7S 129(10)
C3T C6S O7S 63(7)
C7T C6S O7S 51(10)
O3S C6S O7S 122(9)
O6T C6S C1S 116(10)
C3R C6S C1S 24(10)
C3T C6S C1S 60(8)
C7T C6S C1S 153(10)
O3S C6S C1S 35(8)
O7S C6S C1S 110(10)
O6T C6S C5T 38(10)
C3R C6S C5T 129(10)
C3T C6S C5T 108(10)
C7T C6S C5T 80(10)
O3S C6S C5T 86(10)
O7S C6S C5T 58(10)
C1S C6S C5T 107(10)
O6T C6S C8T 48(10)
C3R C6S C8T 88(10)
C3T C6S C8T 107(9)
C7T C6S C8T 122(10)
O3S C6S C8T 44(6)
O7S C6S C8T 91(7)
C1S C6S C8T 71(8)
C5T C6S C8T 42(9)
O6T C6S C4R 98(10)
C3R C6S C4R 29(10)
C3T C6S C4R 81(9)
C7T C6S C4R 173(10)
O3S C6S C4R 16(7)
O7S C6S C4R 124(8)
C1S C6S C4R 21(8)
C5T C6S C4R 100(10)
C8T C6S C4R 59(7)
O6T C6S C8S 93(10)
C3R C6S C8S 118(10)
C3T C6S C8S 56(7)
C7T C6S C8S 64(10)
O3S C6S C8S 108(7)
O7S C6S C8S 14(5)
C1S C6S C8S 97(9)
C5T C6S C8S 56(10)
C8T C6S C8S 82(6)
C4R C6S C8S 110(6)
C7T O7S C8S 167(10)
C7T O7S C5S 93(10)
C8S O7S C5S 85(10)
C7T O7S C6S 46(10)
C8S O7S C6S 146(10)
C5S O7S C6S 106(10)
C7T O7S C5T 86(10)
C8S O7S C5T 100(10)
C5S O7S C5T 43(10)
C6S O7S C5T 70(10)
C7T O7S O6T 54(10)
C8S O7S O6T 136(10)
C5S O7S O6T 69(9)
C6S O7S O6T 37(7)
C5T O7S O6T 37(10)
C7T O7S C3T 83(10)
C8S O7S C3T 104(10)
C5S O7S C3T 154(10)
C6S O7S C3T 54(7)
C5T O7S C3T 111(10)
O6T O7S C3T 89(10)
C7T O7S C2R 125(10)
C8S O7S C2R 61(9)
C5S O7S C2R 44(7)
C6S O7S C2R 105(8)
C5T O7S C2R 40(10)
O6T O7S C2R 76(9)
C3T O7S C2R 120(9)
C7T O7S O2T 140(10)
C8S O7S O2T 46(8)
C5S O7S O2T 127(10)
C6S O7S O2T 107(9)
C5T O7S O2T 116(10)
O6T O7S O2T 128(9)
C3T O7S O2T 58(7)
C2R O7S O2T 87(9)
C7T O7S C1S 85(10)
C8S O7S C1S 107(10)
C5S O7S C1S 124(9)
C6S O7S C1S 40(7)
C5T O7S C1S 80(10)
O6T O7S C1S 65(8)
C3T O7S C1S 31(7)
C2R O7S C1S 94(7)
O2T O7S C1S 68(7)
C7T O7S C1T 116(10)
C8S O7S C1T 76(10)
C5S O7S C1T 120(9)
C6S O7S C1T 71(7)
C5T O7S C1T 85(10)
O6T O7S C1T 87(8)
C3T O7S C1T 43(7)
C2R O7S C1T 78(8)
O2T O7S C1T 41(5)
C1S O7S C1T 31(5)
O7S C7T O6T 89(10)
O7S C7T C6S 83(10)
O6T C7T C6S 48(10)
O7S C7T C5S 49(10)
O6T C7T C5S 68(10)
C6S C7T C5S 99(10)
O7S C7T C5T 57(10)
O6T C7T C5T 36(10)
C6S C7T C5T 66(10)
C5S C7T C5T 35(10)
O7S C7T C8S 6(10)
O6T C7T C8S 93(10)
C6S C7T C8S 89(10)
C5S C7T C8S 48(8)
C5T C7T C8S 60(10)
O7S C7T C3T 56(10)
O6T C7T C3T 92(10)
C6S C7T C3T 49(10)
C5S C7T C3T 101(10)
C5T C7T C3T 87(10)
C8S C7T C3T 60(10)
O7S C7T C2R 34(10)
O6T C7T C2R 59(10)
C6S C7T C2R 76(10)
C5S C7T C2R 26(5)
C5T C7T C2R 23(10)
C8S C7T C2R 37(5)
C3T C7T C2R 78(10)
O7S C7T C3R 87(10)
O6T C7T C3R 63(10)
C6S C7T C3R 15(10)
C5S C7T C3R 113(10)
C5T C7T C3R 81(10)
C8S C7T C3R 92(10)
C3T C7T C3R 41(8)
C2R C7T C3R 88(9)
C5S C5T C2R 67(10)
C5S C5T O6T 115(10)
C2R C5T O6T 162(10)
C5S C5T C8T 166(10)
C2R C5T C8T 99(10)
O6T C5T C8T 78(10)
C5S C5T O7S 58(10)
C2R C5T O7S 81(10)
O6T C5T O7S 86(10)
C8T C5T O7S 119(10)
C5S C5T C7R 120(10)
C2R C5T C7R 53(10)
O6T C5T C7R 124(10)
C8T C5T C7R 47(10)
O7S C5T C7R 112(10)
C5S C5T C7T 70(10)
C2R C5T C7T 117(10)
O6T C5T C7T 52(10)
C8T C5T C7T 118(10)
O7S C5T C7T 37(10)
C7R C5T C7T 141(10)
C5S C5T C6S 102(10)
C2R C5T C6S 124(10)
O6T C5T C6S 38(10)
C8T C5T C6S 84(10)
O7S C5T C6S 52(9)
C7R C5T C6S 115(10)
C7T C5T C6S 34(9)
C5S C5T C2S 120(10)
C2R C5T C2S 67(10)
O6T C5T C2S 99(10)
C8T C5T C2S 50(10)
O7S C5T C2S 77(10)
C7R C5T C2S 43(10)
C7T C5T C2S 99(10)
C6S C5T C2S 74(10)
C5S C5T C8S 54(10)
C2R C5T C8S 50(10)
O6T C5T C8S 115(10)
C8T C5T C8S 117(10)
O7S C5T C8S 30(8)
C7R C5T C8S 89(10)
C7T C5T C8S 67(10)
C6S C5T C8S 78(10)
C2S C5T C8S 67(10)
C5T C2R C7R 84(10)
C5T C2R C5S 54(10)
C7R C2R C5S 137(10)
C5T C2R C8S 95(10)
C7R C2R C8S 126(10)
C5S C2R C8S 70(10)
C5T C2R C2S 75(10)
C7R C2R C2S 47(10)
C5S C2R C2S 116(10)
C8S C2R C2S 80(10)
C5T C2R O7S 60(10)
C7R C2R O7S 117(9)
C5S C2R O7S 49(8)
C8S C2R O7S 35(5)
C2S C2R O7S 74(9)
C5T C2R C6R 116(10)
C7R C2R C6R 74(9)
C5S C2R C6R 127(10)
C8S C2R C6R 59(7)
C2S C2R C6R 45(10)
O7S C2R C6R 79(7)
C5T C2R C1T 81(10)
C7R C2R C1T 65(7)
C5S C2R C1T 109(10)
C8S C2R C1T 61(6)
C2S C2R C1T 19(10)
O7S C2R C1T 61(6)
C6R C2R C1T 34(5)
C5T C2R C8T 46(10)
C7R C2R C8T 39(6)
C5S C2R C8T 100(10)
C8S C2R C8T 113(9)
C2S C2R C8T 44(10)
O7S C2R C8T 87(8)
C6R C2R C8T 89(9)
C1T C2R C8T 61(7)
C5T C2R C7T 40(10)
C7R C2R C7T 112(9)
C5S C2R C7T 39(9)
C8S C2R C7T 56(8)
C2S C2R C7T 78(10)
O7S C2R C7T 21(7)
C6R C2R C7T 96(8)
C1T C2R C7T 71(7)
C8T C2R C7T 75(9)
C5T C2R O2T 96(10)
C7R C2R O2T 99(9)
C5S C2R O2T 92(10)
C8S C2R O2T 28(5)
C2S C2R O2T 54(10)
O7S C2R O2T 46(5)
C6R C2R O2T 34(4)
C1T C2R O2T 35(4)
C8T C2R O2T 94(7)
C7T C2R O2T 65(7)
C5T C2R O6T 9(10)
C7R C2R O6T 83(8)
C5S C2R O6T 56(9)
C8S C2R O6T 88(8)
C2S C2R O6T 68(10)
O7S C2R O6T 53(6)
C6R C2R O6T 107(8)
C1T C2R O6T 73(6)
C8T C2R O6T 45(7)
C7T C2R O6T 35(6)
O2T C2R O6T 87(6)
C6S C3R O3S 92(10)
C6S C3R C3T 64(10)
O3S C3R C3T 115(10)
C6S C3R C4R 136(10)
O3S C3R C4R 45(10)
C3T C3R C4R 121(10)
C6S C3R C1S 130(10)
O3S C3R C1S 62(10)
C3T C3R C1S 88(10)
C4R C3R C1S 34(10)
C6S C3R O6T 29(10)
O3S C3R O6T 66(10)
C3T C3R O6T 88(10)
C4R C3R O6T 111(10)
C1S C3R O6T 120(10)
C6S C3R C9S 109(10)
O3S C3R C9S 58(10)
C3T C3R C9S 74(10)
C4R C3R C9S 48(8)
C1S C3R C9S 21(10)
O6T C3R C9S 103(9)
C6S C3R O4S 103(10)
O3S C3R O4S 30(9)
C3T C3R O4S 95(8)
C4R C3R O4S 37(6)
C1S C3R O4S 36(10)
O6T C3R O4S 85(8)
C9S C3R O4S 28(7)
C6S C3R C8T 65(10)
O3S C3R C8T 28(10)
C3T C3R C8T 94(9)
C4R C3R C8T 71(9)
C1S C3R C8T 78(10)
O6T C3R C8T 43(7)
C9S C3R C8T 64(8)
O4S C3R C8T 42(6)
C6S C3R C7T 15(10)
O3S C3R C7T 107(10)
C3T C3R C7T 56(10)
C4R C3R C7T 151(10)
C1S C3R C7T 136(10)
O6T C3R C7T 44(8)
C9S C3R C7T 115(10)
O4S C3R C7T 115(9)
C8T C3R C7T 80(9)
O3S C4R O4S 59(9)
O3S C4R C3R 32(8)
O4S C4R C3R 80(10)
O3S C4R C1S 46(10)
O4S C4R C1S 69(10)
C3R C4R C1S 26(10)
O3S C4R C9S 84(10)
O4S C4R C9S 39(9)
C3R C4R C9S 87(10)
C1S C4R C9S 63(10)
O3S C4R C3T 40(8)
O4S C4R C3T 66(9)
C3R C4R C3T 23(5)
C1S C4R C3T 6(10)
C9S C4R C3T 64(10)
O3S C4R C6S 17(8)
O4S C4R C6S 68(9)
C3R C4R C6S 15(6)
C1S C4R C6S 31(10)
C9S C4R C6S 82(10)
C3T C4R C6S 26(3)
O3S C4R C4T 59(8)
O4S C4R C4T 9(6)
C3R C4R C4T 76(7)
C1S C4R C4T 62(10)
C9S C4R C4T 32(8)
C3T C4R C4T 60(5)
C6S C4R C4T 65(5)
C7R C2S C4T 63(10)
C7R C2S C1T 163(10)
C4T C2S C1T 100(10)
C7R C2S C8T 55(10)
C4T C2S C8T 107(10)
C1T C2S C8T 140(10)
C7R C2S C1S 144(10)
C4T C2S C1S 131(10)
C1T C2S C1S 50(10)
C8T C2S C1S 90(10)
C7R C2S C2R 50(10)
C4T C2S C2R 92(10)
C1T C2S C2R 131(10)
C8T C2S C2R 77(10)
C1S C2S C2R 137(10)
C7R C2S O4S 103(10)
C4T C2S O4S 88(10)
C1T C2S O4S 79(10)
C8T C2S O4S 74(10)
C1S C2S O4S 53(10)
C2R C2S O4S 149(10)
C7R C2S C6R 93(10)
C4T C2S C6R 62(10)
C1T C2S C6R 74(10)
C8T C2S C6R 145(10)
C1S C2S C6R 123(10)
C2R C2S C6R 71(10)
O4S C2S C6R 134(10)
C7R C2S C9S 126(10)
C4T C2S C9S 68(10)
C1T C2S C9S 44(10)
C8T C2S C9S 123(10)
C1S C2S C9S 64(10)
C2R C2S C9S 154(10)
O4S C2S C9S 50(10)
C6R C2S C9S 85(10)
C7R C2S C5T 62(10)
C4T C2S C5T 122(10)
C1T C2S C5T 131(10)
C8T C2S C5T 51(10)
C1S C2S C5T 104(10)
C2R C2S C5T 38(10)
O4S C2S C5T 121(10)
C6R C2S C5T 105(10)
C9S C2S C5T 168(10)
C7R C2S O3S 110(10)
C4T C2S O3S 138(10)
C1T C2S O3S 85(10)
C8T C2S O3S 56(10)
C1S C2S O3S 35(9)
C2R C2S O3S 116(10)
O4S C2S O3S 52(10)
C6R C2S O3S 154(10)
C9S C2S O3S 89(10)
C5T C2S O3S 79(10)
C7R C2S C8S 95(10)
C4T C2S C8S 109(10)
C1T C2S C8S 85(10)
C8T C2S C8S 111(10)
C1S C2S C8S 106(10)
C2R C2S C8S 46(8)
O4S C2S C8S 160(10)
C6R C2S C8S 52(10)
C9S C2S C8S 124(10)
C5T C2S C8S 61(10)
O3S C2S C8S 113(10)
C6S C3T C1S 77(10)
C6S C3T C3R 47(8)
C1S C3T C3R 37(9)
C6S C3T O2T 126(10)
C1S C3T O2T 109(10)
C3R C3T O2T 141(10)
C6S C3T C9S 102(10)
C1S C3T C9S 42(10)
C3R C3T C9S 77(10)
O2T C3T C9S 67(10)
C6S C3T O7S 63(9)
C1S C3T O7S 123(10)
C3R C3T O7S 108(10)
O2T C3T O7S 71(8)
C9S C3T O7S 108(10)
C6S C3T O3S 48(8)
C1S C3T O3S 31(8)
C3R C3T O3S 28(6)
O2T C3T O3S 114(8)
C9S C3T O3S 58(7)
O7S C3T O3S 94(8)
C6S C3T O6T 16(7)
C1S C3T O6T 79(10)
C3R C3T O6T 56(10)
O2T C3T O6T 111(8)
C9S C3T O6T 94(9)
O7S C3T O6T 53(7)
O3S C3T O6T 47(5)
C6S C3T C1T 104(10)
C1S C3T C1T 51(8)
C3R C3T C1T 85(10)
O2T C3T C1T 58(8)
C9S C3T C1T 10(10)
O7S C3T C1T 100(10)
O3S C3T C1T 63(8)
O6T C3T C1T 94(9)
C6S C3T C7T 38(10)
C1S C3T C7T 115(10)
C3R C3T C7T 82(10)
O2T C3T C7T 110(10)
C9S C3T C7T 132(10)
O7S C3T C7T 40(9)
O3S C3T C7T 85(10)
O6T C3T C7T 40(8)
C1T C3T C7T 129(10)
C6S C3T C8S 90(9)
C1S C3T C8S 123(10)
C3R C3T C8S 129(10)
O2T C3T C8S 40(5)
C9S C3T C8S 90(9)
O7S C3T C8S 30(6)
O3S C3T C8S 105(7)
O6T C3T C8S 77(7)
C1T C3T C8S 80(9)
C7T C3T C8S 70(10)
C6S C3T C4R 73(9)
C1S C3T C4R 5(9)
C3R C3T C4R 35(9)
O2T C3T C4R 110(8)
C9S C3T C4R 43(7)
O7S C3T C4R 119(8)
O3S C3T C4R 27(5)
O6T C3T C4R 74(6)
C1T C3T C4R 51(9)
C7T C3T C4R 111(10)
C8S C3T C4R 120(7)
C1T C6R O2T 64(7)
C1T C6R C8S 93(8)
O2T C6R C8S 48(5)
C1T C6R C2S 45(10)
O2T C6R C2S 93(10)
C8S C6R C2S 88(10)
C1T C6R C4T 71(8)
O2T C6R C4T 134(8)
C8S C6R C4T 126(8)
C2S C6R C4T 44(10)
C1T C6R C2R 103(8)
O2T C6R C2R 97(7)
C8S C6R C2R 53(6)
C2S C6R C2R 64(10)
C4T C6R C2R 80(8)
C1T C6R C9S 34(9)
O2T C6R C9S 94(10)
C8S C6R C9S 127(9)
C2S C6R C9S 54(10)
C4T C6R C9S 51(10)
C2R C6R C9S 117(10)
C1T C6R C1S 14(8)
O2T C6R C1S 67(7)
C8S C6R C1S 86(6)
C2S C6R C1S 33(10)
C4T C6R C1S 67(7)
C2R C6R C1S 89(6)
C9S C6R C1S 41(9)
C1T C6R C7R 87(7)
O2T C6R C7R 124(6)
C8S C6R C7R 91(6)
C2S C6R C7R 42(10)
C4T C6R C7R 38(5)
C2R C6R C7R 41(5)
C9S C6R C7R 83(9)
C1S C6R C7R 75(5)
C5T C5S C2R 59(10)
C5T C5S O7S 78(10)
C2R C5S O7S 86(10)
C5T C5S C7T 75(10)
C2R C5S C7T 115(10)
O7S C5S C7T 39(9)
C5T C5S C8S 94(10)
C2R C5S C8S 64(9)
O7S C5S C8S 39(6)
C7T C5S C8S 77(10)
C5T C5S O6T 33(10)
C2R C5S O6T 90(10)
O7S C5S O6T 68(9)
C7T C5S O6T 48(9)
C8S C5S O6T 100(8)
C6S O6T C7T 46(10)
C6S O6T C5T 104(10)
C7T O6T C5T 92(10)
C6S O6T O7S 52(9)
C7T O6T O7S 38(9)
C5T O6T O7S 58(10)
C6S O6T C8T 101(10)
C7T O6T C8T 133(10)
C5T O6T C8T 61(10)
O7S O6T C8T 97(9)
C6S O6T O3S 59(10)
C7T O6T O3S 104(10)
C5T O6T O3S 100(10)
O7S O6T O3S 92(9)
C8T O6T O3S 52(9)
C6S O6T C3R 28(9)
C7T O6T C3R 73(10)
C5T O6T C3R 112(10)
O7S O6T C3R 75(9)
C8T O6T C3R 83(10)
O3S O6T C3R 34(6)
C6S O6T C3T 19(8)
C7T O6T C3T 48(10)
C5T O6T C3T 85(10)
O7S O6T C3T 39(5)
C8T O6T C3T 89(9)
O3S O6T C3T 59(7)
C3R O6T C3T 36(6)
C6S O6T C5S 95(10)
C7T O6T C5S 65(10)
C5T O6T C5S 33(10)
O7S O6T C5S 43(6)
C8T O6T C5S 93(10)
O3S O6T C5S 123(9)
C3R O6T C5S 117(9)
C3T O6T C5S 81(7)
C6S O6T C1S 41(10)
C7T O6T C1S 85(10)
C5T O6T C1S 97(10)
O7S O6T C1S 75(7)
C8T O6T C1S 64(10)
O3S O6T C1S 20(7)
C3R O6T C1S 20(6)
C3T O6T C1S 39(6)
C5S O6T C1S 111(9)
C6S O6T C2R 95(10)
C7T O6T C2R 87(10)
C5T O6T C2R 9(10)
O7S O6T C2R 51(6)
C8T O6T C2R 60(9)
O3S O6T C2R 94(8)
C3R O6T C2R 103(8)
C3T O6T C2R 76(6)
C5S O6T C2R 34(6)
C1S O6T C2R 89(8)
O7S C8S O2T 98(10)
O7S C8S C2R 84(10)
O2T C8S C2R 118(10)
O7S C8S C6R 115(10)
O2T C8S C6R 54(6)
C2R C8S C6R 69(8)
O7S C8S C5S 56(9)
O2T C8S C5S 146(10)
C2R C8S C5S 46(7)
C6R C8S C5S 114(8)
O7S C8S C1T 79(10)
O2T C8S C1T 39(6)
C2R C8S C1T 83(7)
C6R C8S C1T 41(5)
C5S C8S C1T 110(7)
O7S C8S C7T 7(10)
O2T C8S C7T 102(10)
C2R C8S C7T 88(9)
C6R C8S C7T 121(8)
C5S C8S C7T 55(8)
C1T C8S C7T 85(8)
O7S C8S C3T 45(8)
O2T C8S C3T 53(7)
C2R C8S C3T 104(8)
C6R C8S C3T 84(6)
C5S C8S C3T 98(8)
C1T C8S C3T 44(6)
C7T C8S C3T 49(8)
O7S C8S C5T 50(10)
O2T C8S C5T 115(10)
C2R C8S C5T 35(8)
C6R C8S C5T 87(10)
C5S C8S C5T 33(8)
C1T C8S C5T 77(9)
C7T C8S C5T 53(10)
C3T C8S C5T 77(10)
O7S C8S C2S 75(10)
O2T C8S C2S 67(9)
C2R C8S C2S 54(9)
C6R C8S C2S 40(7)
C5S C8S C2S 85(10)
C1T C8S C2S 29(8)
C7T C8S C2S 82(10)
C3T C8S C2S 60(7)
C5T C8S C2S 52(9)
O7S C8S C6S 20(8)
O2T C8S C6S 84(7)
C2R C8S C6S 78(7)
C6R C8S C6S 95(5)
C5S C8S C6S 65(7)
C1T C8S C6S 59(5)
C7T C8S C6S 26(6)
C3T C8S C6S 34(5)
C5T C8S C6S 46(9)
C2S C8S C6S 56(7)
O7S C8S C1S 55(10)
O2T C8S C1S 53(7)
C2R C8S C1S 82(7)
C6R C8S C1S 63(6)
C5S C8S C1S 93(7)
C1T C8S C1S 24(5)
C7T C8S C1S 61(8)
C3T C8S C1S 26(5)
C5T C8S C1S 63(9)
C2S C8S C1S 34(8)
C6S C8S C1S 36(5)
C1S C9S C4T 97(10)
C1S C9S C1T 49(10)
C4T C9S C1T 69(10)
C1S C9S O4S 52(10)
C4T C9S O4S 66(10)
C1T C9S O4S 78(10)
C1S C9S C3T 36(9)
C4T C9S C3T 80(10)
C1T C9S C3T 14(10)
O4S C9S C3T 73(10)
C1S C9S C4R 38(8)
C4T C9S C4R 106(10)
C1T C9S C4R 85(10)
O4S C9S C4R 40(10)
C3T C9S C4R 73(10)
C1S C9S O2T 70(10)
C4T C9S O2T 66(10)
C1T C9S O2T 22(10)
O4S C9S O2T 96(10)
C3T C9S O2T 34(5)
C4R C9S O2T 107(10)
C1S C9S C2S 62(10)
C4T C9S C2S 35(10)
C1T C9S C2S 41(10)
O4S C9S C2S 50(10)
C3T C9S C2S 48(10)
C4R C9S C2S 81(10)
O2T C9S C2S 51(10)
C1S C9S O3S 26(7)
C4T C9S O3S 76(10)
C1T C9S O3S 54(10)
O4S C9S O3S 28(9)
C3T C9S O3S 46(6)
C4R C9S O3S 37(7)
O2T C9S O3S 76(9)
C2S C9S O3S 45(10)
C1S C9S C3R 11(8)
C4T C9S C3R 87(10)
C1T C9S C3R 40(10)
O4S C9S C3R 51(10)
C3T C9S C3R 28(5)
C4R C9S C3R 45(9)
O2T C9S C3R 62(7)
C2S C9S C3R 52(10)
O3S C9S C3R 22(4)
C1S C9S C6R 91(10)
C4T C9S C6R 37(7)
C1T C9S C6R 45(10)
O4S C9S C6R 91(10)
C3T C9S C6R 59(8)
C4R C9S C6R 121(10)
O2T C9S C6R 32(5)
C2S C9S C6R 41(10)
O3S C9S C6R 84(10)
C3R C9S C6R 81(9)
C6R C1T C4T 47(6)
C6R C1T C2S 61(10)
C4T C1T C2S 37(10)
C6R C1T O2T 53(7)
C4T C1T O2T 100(10)
C2S C1T O2T 95(10)
C6R C1T C1S 151(10)
C4T C1T C1S 118(10)
C2S C1T C1S 93(10)
O2T C1T C1S 124(10)
C6R C1T C9S 101(10)
C4T C1T C9S 68(10)
C2S C1T C9S 95(10)
O2T C1T C9S 142(10)
C1S C1T C9S 92(10)
C6R C1T C8S 46(6)
C4T C1T C8S 81(9)
C2S C1T C8S 66(10)
O2T C1T C8S 31(5)
C1S C1T C8S 115(10)
C9S C1T C8S 146(10)
C6R C1T C2R 43(6)
C4T C1T C2R 51(7)
C2S C1T C2R 30(10)
O2T C1T C2R 65(7)
C1S C1T C2R 108(10)
C9S C1T C2R 118(10)
C8S C1T C2R 36(4)
C6R C1T C3T 102(10)
C4T C1T C3T 128(10)
C2S C1T C3T 94(10)
O2T C1T C3T 59(8)
C1S C1T C3T 65(10)
C9S C1T C3T 156(10)
C8S C1T C3T 57(8)
C2R C1T C3T 78(8)
C6R C1T C7R 54(6)
C4T C1T C7R 29(5)
C2S C1T C7R 9(10)
O2T C1T C7R 94(9)
C1S C1T C7R 101(10)
C9S C1T C7R 90(10)
C8S C1T C7R 66(6)
C2R C1T C7R 30(4)
C3T C1T C7R 101(9)
C6R C1T O4S 107(10)
C4T C1T O4S 61(7)
C2S C1T O4S 56(10)
O2T C1T O4S 151(10)
C1S C1T O4S 60(10)
C9S C1T O4S 55(10)
C8S C1T O4S 120(10)
C2R C1T O4S 86(8)
C3T C1T O4S 114(10)
C7R C1T O4S 58(6)
C6R C1T O7S 69(8)
C4T C1T O7S 92(9)
C2S C1T O7S 64(10)
O2T C1T O7S 48(6)
C1S C1T O7S 89(10)
C9S C1T O7S 158(10)
C8S C1T O7S 25(3)
C2R C1T O7S 41(5)
C3T C1T O7S 37(6)
C7R C1T O7S 69(5)
O4S C1T O7S 108(9)
C8S O2T C1T 110(9)
C8S O2T C6R 78(7)
C1T O2T C6R 62(8)
C8S O2T C3T 87(9)
C1T O2T C3T 63(8)
C6R O2T C3T 112(8)
C8S O2T O7S 36(5)
C1T O2T O7S 91(8)
C6R O2T O7S 94(7)
C3T O2T O7S 51(6)
C8S O2T C9S 118(10)
C1T O2T C9S 17(10)
C6R O2T C9S 54(8)
C3T O2T C9S 79(9)
O7S O2T C9S 105(8)
C8S O2T C1S 104(9)
C1T O2T C1S 27(8)
C6R O2T C1S 84(7)
C3T O2T C1S 37(7)
O7S O2T C1S 74(7)
C9S O2T C1S 42(9)
C8S O2T C2R 35(6)
C1T O2T C2R 79(8)
C6R O2T C2R 48(6)
C3T O2T C2R 86(7)
O7S O2T C2R 47(6)
C9S O2T C2R 84(8)
C1S O2T C2R 83(6)
C2S C4T C1T 43(10)
C2S C4T O4S 54(10)
C1T C4T O4S 58(7)
C2S C4T C1S 32(10)
C1T C4T C1S 29(6)
O4S C4T C1S 32(6)
C2S C4T C9S 76(10)
C1T C4T C9S 42(10)
O4S C4T C9S 48(10)
C1S C4T C9S 45(10)
C2S C4T C7R 69(10)
C1T C4T C7R 112(9)
O4S C4T C7R 91(8)
C1S C4T C7R 95(8)
C9S C4T C7R 137(10)
C2S C4T C6R 73(10)
C1T C4T C6R 61(7)
O4S C4T C6R 118(8)
C1S C4T C6R 86(7)
C9S C4T C6R 92(10)
C7R C4T C6R 101(8)
C2S C4T C8T 44(10)
C1T C4T C8T 83(8)
O4S C4T C8T 54(7)
C1S C4T C8T 59(7)
C9S C4T C8T 99(10)
C7R C4T C8T 38(6)
C6R C4T C8T 109(8)
C2S C4T O3S 26(10)
C1T C4T O3S 50(6)
O4S C4T O3S 29(5)
C1S C4T O3S 24(5)
C9S C4T O3S 66(10)
C7R C4T O3S 72(6)
C6R C4T O3S 98(6)
C8T C4T O3S 35(5)
C2S C4T C3T 22(10)
C1T C4T C3T 26(6)
O4S C4T C3T 65(5)
C1S C4T C3T 34(5)
C9S C4T C3T 67(10)
C7R C4T C3T 88(6)
C6R C4T C3T 55(5)
C8T C4T C3T 66(6)
O3S C4T C3T 43(4)
C2S C4T C4R 52(10)
C1T C4T C4R 51(7)
O4S C4T C4R 7(5)
C1S C4T C4R 26(5)
C9S C4T C4R 43(10)
C7R C4T C4R 95(7)
C6R C4T C4R 111(7)
C8T C4T C4R 58(7)
O3S C4T C4R 29(4)
C3T C4T C4R 60(5)
C2S C4T C2R 59(10)
C1T C4T C2R 90(8)
O4S C4T C2R 107(7)
C1S C4T C2R 91(7)
C9S C4T C2R 132(10)
C7R C4T C2R 39(5)
C6R C4T C2R 62(6)
C8T C4T C2R 59(7)
O3S C4T C2R 78(5)
C3T C4T C2R 65(5)
C4R C4T C2R 108(6)
C7R C8T O3S 129(10)
C7R C8T C5T 76(10)
O3S C8T C5T 100(10)
C7R C8T C2S 57(10)
O3S C8T C2S 72(10)
C5T C8T C2S 80(10)
C7R C8T O6T 117(10)
O3S C8T O6T 70(10)
C5T C8T O6T 42(10)
C2S C8T O6T 97(10)
C7R C8T O4S 89(10)
O3S C8T O4S 52(8)
C5T C8T O4S 127(10)
C2S C8T O4S 51(10)
O6T C8T O4S 118(10)
C7R C8T C1S 109(10)
O3S C8T C1S 20(8)
C5T C8T C1S 98(10)
C2S C8T C1S 52(10)
O6T C8T C1S 79(10)
O4S C8T C1S 40(8)
C7R C8T C2R 42(7)
O3S C8T C2R 115(10)
C5T C8T C2R 35(10)
C2S C8T C2R 59(10)
O6T C8T C2R 76(10)
O4S C8T C2R 109(9)
C1S C8T C2R 101(8)
C7R C8T C4T 37(6)
O3S C8T C4T 94(10)
C5T C8T C4T 94(10)
C2S C8T C4T 29(10)
O6T C8T C4T 123(10)
O4S C8T C4T 53(6)
C1S C8T C4T 75(9)
C2R C8T C4T 62(8)
C7R C8T C6S 113(10)
O3S C8T C6S 46(8)
C5T C8T C6S 54(10)
C2S C8T C6S 71(10)
O6T C8T C6S 31(7)
O4S C8T C6S 88(8)
C1S C8T C6S 49(7)
C2R C8T C6S 77(7)
C4T C8T C6S 100(7)
C7R C8T C3R 122(9)
O3S C8T C3R 20(8)
C5T C8T C3R 80(10)
C2S C8T C3R 66(10)
O6T C8T C3R 54(9)
O4S C8T C3R 64(8)
C1S C8T C3R 25(6)
C2R C8T C3R 97(7)
C4T C8T C3R 94(8)
C6S C8T C3R 27(4)
C7R C8T C3T 94(8)
O3S C8T C3T 46(7)
C5T C8T C3T 62(10)
C2S C8T C3T 45(10)
O6T C8T C3T 56(8)
O4S C8T C3T 69(6)
C1S C8T C3T 36(6)
C2R C8T C3T 69(6)
C4T C8T C3T 74(6)
C6S C8T C3T 27(4)
C3R C8T C3T 29(4)
C2S C7R C8T 68(10)
C2S C7R C2R 83(10)
C8T C7R C2R 100(10)
C2S C7R C5T 75(10)
C8T C7R C5T 57(10)
C2R C7R C5T 43(10)
C2S C7R C4T 47(10)
C8T C7R C4T 105(10)
C2R C7R C4T 105(10)
C5T C7R C4T 120(9)
C2S C7R C1T 8(10)
C8T C7R C1T 75(9)
C2R C7R C1T 85(8)
C5T C7R C1T 82(9)
C4T C7R C1T 40(6)
C2S C7R C1S 21(10)
C8T C7R C1S 47(9)
C2R C7R C1S 93(7)
C5T C7R C1S 71(10)
C4T C7R C1S 61(7)
C1T C7R C1S 28(4)
C2S C7R O4S 39(10)
C8T C7R O4S 53(9)
C2R C7R O4S 120(7)
C5T C7R O4S 95(10)
C4T C7R O4S 53(6)
C1T C7R O4S 41(5)
C1S C7R O4S 27(5)
C2S C7R C6R 45(10)
C8T C7R C6R 112(8)
C2R C7R C6R 65(7)
C5T C7R C6R 90(10)
C4T C7R C6R 40(5)
C1T C7R C6R 39(5)
C1S C7R C6R 67(5)
O4S C7R C6R 77(4)

loop_
_geom_bond_atom_site_label_1
_geom_bond_atom_site_label_2
_geom_bond_distance
Ti N3 1.900(8)
Ti N2 1.899(9)
Ti N4 2.024(8)
Ti N1 2.195(9)
Ti C5 2.249(11)
Si2 N2 1.735(8)
Si2 C23 1.869(8)
Si2 C22 1.866(8)
Si2 C21 1.874(8)
Si3 N3 1.734(7)
Si3 C33 1.873(8)
Si3 C31 1.885(8)
Si3 C32 1.880(8)
N1 C15 1.335(11)
N1 C11 1.341(11)
N2 C2 1.452(11)
N3 C3 1.476(11)
N4 C4 1.358(12)
N4 C41 1.459(12)
N5 C5 1.257(10)
N5 C51 1.397(9)
N6 C4 1.269(10)
N6 C61 1.398(10)
C1 C11 1.493(15)
C1 C3 1.568(13)
C1 C10 1.564(15)
C1 C2 1.569(13)
C4 C5 1.568(13)
C11 C12 1.403(13)
C12 C13 1.379(13)
C13 C14 1.366(13)
C14 C15 1.406(14)
C41 C42 1.558(12)
C41 C44 1.541(15)
C41 C43 1.588(12)
C51 C52 1.3900
C51 C56 1.3900
C52 C53 1.3900
C52 C57 1.542(15)
C53 C54 1.3900
C54 C55 1.3900
C55 C56 1.3900
C56 C58 1.505(15)
C61 C62 1.3900
C61 C66 1.3900
C62 C63 1.3900
C62 C67 1.514(15)
C63 C64 1.3900
C64 C65 1.3900
C65 C66 1.3900
C66 C68 1.507(15)
O3S C3R 0.88(12)
O3S C4R 1.19(15)
O3S C1S 0.88(16)
O3S C8T 1.22(14)
O3S O4S 1.14(11)
O3S C6S 1.26(15)
O3S O6T 1.46(15)
O3S C3T 1.69(14)
O3S C9S 2.0(2)
O3S C2S 1.4(2)
O3S C4T 2.10(14)
C1S C9S 1.6(3)
C1S C3T 1.37(18)
C1S O4S 1.24(18)
C1S C4T 2.2(2)
C1S C1T 1.17(16)
C1S C2S 1.5(2)
C1S C3R 0.83(18)
C1S C4R 1.06(18)
C1S C8T 1.93(19)
C1S C6S 1.5(2)
C1S O2T 2.2(2)
O4S C4T 1.35(10)
O4S C4R 1.12(15)
O4S C9S 1.1(2)
O4S C2S 1.1(2)
O4S C8T 1.36(15)
O4S C1T 1.30(13)
O4S C3R 1.81(14)
O4S C7R 1.69(10)
C6S O6T 0.91(15)
C6S C3R 0.88(12)
C6S C3T 1.08(11)
C6S C7T 0.87(19)
C6S O7S 1.19(12)
C6S C5T 1.4(2)
C6S C8T 1.75(16)
C6S C4R 2.3(2)
C6S C8S 1.95(11)
O7S C7T 0.93(19)
O7S C8S 0.85(9)
O7S C5S 1.11(10)
O7S C5T 1.28(19)
O7S O6T 1.51(15)
O7S C3T 1.19(11)
O7S C2R 1.46(14)
O7S O2T 1.43(11)
O7S C1T 1.93(17)
C7T O6T 1.2(2)
C7T C5S 1.48(19)
C7T C5T 1.5(3)
C7T C8S 1.8(2)
C7T C3T 1.4(2)
C7T C2R 2.1(2)
C7T C3R 1.7(2)
C5T C5S 0.9(2)
C5T C2R 0.9(2)
C5T O6T 0.9(2)
C5T C8T 1.2(2)
C5T C7R 1.4(2)
C5T C2S 1.5(3)
C5T C8S 1.7(3)
C2R C7R 1.10(12)
C2R C5S 1.02(13)
C2R C8S 1.28(12)
C2R C2S 1.4(2)
C2R C6R 1.50(14)
C2R C1T 2.16(17)
C2R C8T 1.63(19)
C2R O2T 2.00(14)
C2R O6T 1.83(16)
C3R C3T 1.12(14)
C3R C4R 1.6(2)
C3R O6T 1.6(2)
C3R C9S 2.3(2)
C3R C8T 1.93(18)
C4R C9S 1.7(3)
C4R C3T 2.42(18)
C4R C4T 2.44(17)
C2S C7R 1.1(2)
C2S C4T 0.8(2)
C2S C1T 0.9(2)
C2S C8T 1.2(2)
C2S C6R 1.1(2)
C2S C9S 1.4(3)
C2S C8S 1.7(2)
C3T O2T 1.29(11)
C3T C9S 2.3(2)
C3T O6T 1.90(17)
C3T C1T 1.34(15)
C3T C8S 1.62(14)
C6R C1T 1.25(16)
C6R O2T 1.14(8)
C6R C8S 1.38(10)
C6R C4T 1.05(9)
C6R C9S 1.7(3)
C6R C7R 1.60(10)
C5S C8S 1.33(13)
C5S O6T 1.51(16)
O6T C8T 1.33(18)
C8S O2T 1.05(8)
C8S C1T 1.91(17)
C9S C4T 1.3(2)
C9S C1T 1.0(2)
C9S O2T 2.1(3)
C1T C4T 1.35(18)
C1T O2T 1.28(14)
C1T C7R 1.97(15)
C4T C7R 1.01(8)
C4T C8T 1.62(18)
C8T C7R 1.03(14)
